data_7707428
loop_
_publ_author_name
'M\'esz\'aros, J\'anos P'
'Pape, Veronika F. S.'
'Szak\'acs, Gergely'
'N\'emeti, G\'abor'
'D\'enes, M\'ark'
'Holczbauer, Tam\'as'
'May, N\'ora V'
'Enyedy, \'Eva A'

_publ_section_title
;
 Half-sandwich organometallic Ru and Rh complexes of (N,N) donor
 compounds: effect of ligand methylation on solution speciation and
 anticancer activity.
;
_journal_issue 23
_journal_name_full 'Dalton transactions (Cambridge, England : 2003)'
_journal_page_first 8218
_journal_page_last 8231
_journal_paper_doi 10.1039/d1dt00808k
_journal_volume 50
_journal_year 2021
_chemical_formula_moiety 'C36 H36 N6 Ru, 2(C F3 O3 S), 2(H2 O)'
_chemical_formula_sum 'C38 H40 F6 N6 O8 Ru S2'
_chemical_formula_weight 987.95
_chemical_name_systematic 'tris-(4,4'-dimethyl-2,2'-bipyridine )- rutenium(II) bis(trifluoromethanesulfonate) dihydrate''
_space_group_crystal_system monoclinic
_space_group_IT_number 14
_space_group_name_Hall '-P 2ybc'
_space_group_name_H-M_alt 'P 1 21/c 1'
_atom_sites_solution_hydrogens mixed
_atom_sites_solution_primary direct
_atom_sites_solution_secondary direct
_audit_creation_method SHELXL-2018/3
_audit_update_record
;
2020-10-15 deposited with the CCDC.	2021-05-17 downloaded from the CCDC.
;
_cell_angle_alpha 90
_cell_angle_beta 96.644(7)
_cell_angle_gamma 90
_cell_formula_units_Z 4
_cell_length_a 13.1264(10)
_cell_length_b 19.0317(11)
_cell_length_c 17.1384(10)
_cell_measurement_reflns_used 28914
_cell_measurement_temperature 126(2)
_cell_measurement_theta_max 68.33
_cell_measurement_theta_min 3.39
_cell_volume 4252.7(5)
_computing_cell_refinement 'Crystal Clear V.1.4.1 (Rigaku/MSC, 2007)'
_computing_data_collection 'Crystal Clear V.1.4.1 (Rigaku/MSC, 2007)'
_computing_data_reduction 'Crystal Clear V.1.4.1 (Rigaku/MSC, 2007)'
_computing_molecular_graphics 'PLATON (Spek, 2009)'
_computing_publication_material 'PLATON (Spek, 2009)'
_computing_structure_refinement 'SHELXL-2014 (Sheldrick, 2014)'
_computing_structure_solution 'SHELXS-97 (Sheldrick, 2008)'
_diffrn_ambient_temperature 126(2)
_diffrn_detector_area_resol_mean 10.0000
_diffrn_measured_fraction_theta_full 0.984
_diffrn_measured_fraction_theta_max 0.980
_diffrn_measurement_device_type 'Rigaku RAXIS-RAPID II'
_diffrn_measurement_method dtprofit.ref
_diffrn_radiation_detector RX
_diffrn_radiation_type CuK\a
_diffrn_radiation_wavelength 1.54187
_diffrn_reflns_av_R_equivalents 0.1146
_diffrn_reflns_av_unetI/netI 0.1209
_diffrn_reflns_Laue_measured_fraction_full 0.984
_diffrn_reflns_Laue_measured_fraction_max 0.980
_diffrn_reflns_limit_h_max 15
_diffrn_reflns_limit_h_min -15
_diffrn_reflns_limit_k_max 22
_diffrn_reflns_limit_k_min -22
_diffrn_reflns_limit_l_max 20
_diffrn_reflns_limit_l_min -19
_diffrn_reflns_number 39301
_diffrn_reflns_point_group_measured_fraction_full 0.984
_diffrn_reflns_point_group_measured_fraction_max 0.980
_diffrn_reflns_theta_full 67.687
_diffrn_reflns_theta_max 68.302
_diffrn_reflns_theta_min 3.390
_diffrn_source 'Sealed Tube'
_exptl_absorpt_coefficient_mu 4.641
_exptl_absorpt_correction_T_max 0.945815
_exptl_absorpt_correction_T_min 0.851824
_exptl_absorpt_correction_type numerical
_exptl_absorpt_process_details
;
 T.Higashi, Numerical Absorption Correction, NUMABS, 2002
;
_exptl_crystal_colour red
_exptl_crystal_density_diffrn 1.543
_exptl_crystal_density_method 'not measured'
_exptl_crystal_description chunk
_exptl_crystal_F_000 2016
_exptl_crystal_size_max 0.15
_exptl_crystal_size_mid 0.15
_exptl_crystal_size_min 0.10
_refine_diff_density_max 1.081
_refine_diff_density_min -2.029
_refine_diff_density_rms 0.122
_refine_ls_extinction_method none
_refine_ls_goodness_of_fit_ref 1.063
_refine_ls_hydrogen_treatment constr
_refine_ls_matrix_type full
_refine_ls_number_parameters 580
_refine_ls_number_reflns 7645
_refine_ls_number_restraints 97
_refine_ls_restrained_S_all 1.081
_refine_ls_R_factor_all 0.1485
_refine_ls_R_factor_gt 0.0960
_refine_ls_shift/su_max 0.001
_refine_ls_shift/su_mean 0.000
_refine_ls_structure_factor_coef Fsqd
_refine_ls_weighting_details 'w=1/[\s^2^(Fo^2^)+(0.0763P)^2^+31.1655P] where P=(Fo^2^+2Fc^2^)/3'
_refine_ls_weighting_scheme calc
_refine_ls_wR_factor_gt 0.1987
_refine_ls_wR_factor_ref 0.2322
_reflns_Friedel_coverage 0.000
_reflns_number_gt 5021
_reflns_number_total 7645
_reflns_threshold_expression 'I > 2\s(I)'
_cod_data_source_file d1dt00808k2.cif
_cod_data_source_block III_Rudmb3_2CF3SO3_2H2O
_cod_depositor_comments 'Adding full bibliography for 7707424--7707429.cif.'
_cod_original_sg_symbol_H-M 'P 21/c'
_cod_database_code 7707428
_shelx_shelxl_version_number 2018/3
_shelx_space_group_comment
;
The symmetry employed for this shelxl refinement is uniquely defined
by the following loop, which should always be used as a source of
symmetry information in preference to the above space-group names.
They are only intended as comments.
;
_shelx_estimated_absorpt_t_min 0.543
_shelx_estimated_absorpt_t_max 0.654

loop_
_space_group_symop_operation_xyz
'x, y, z'
'-x, y+1/2, -z+1/2'
'-x, -y, -z'
'x, -y-1/2, z-1/2'

loop_
_atom_site_label
_atom_site_type_symbol
_atom_site_fract_x
_atom_site_fract_y
_atom_site_fract_z
_atom_site_U_iso_or_equiv
_atom_site_adp_type
_atom_site_occupancy
_atom_site_site_symmetry_order
_atom_site_calc_flag
_atom_site_refinement_flags_posn
_atom_site_refinement_flags_adp
_atom_site_refinement_flags_occupancy
_atom_site_disorder_assembly
_atom_site_disorder_group
Ru1 Ru 0.77067(5) 0.00930(3) 0.23614(4) 0.0372(2) Uani 1 1 d . . . . .
N1 N 0.8491(6) -0.0272(3) 0.1468(4) 0.0411(19) Uani 1 1 d . . . . .
N2 N 0.6723(5) 0.0365(4) 0.1378(5) 0.0423(19) Uani 1 1 d . . . . .
N3 N 0.6881(5) -0.0803(3) 0.2493(4) 0.0384(18) Uani 1 1 d . . . . .
N4 N 0.6737(6) 0.0404(3) 0.3157(4) 0.0387(18) Uani 1 1 d . . . . .
N5 N 0.8892(5) -0.0104(3) 0.3226(4) 0.0381(17) Uani 1 1 d . . . . .
N6 N 0.8548(5) 0.1003(3) 0.2339(4) 0.0402(18) Uani 1 1 d . . . . .
C1 C 0.9399(7) -0.0609(4) 0.1560(5) 0.040(2) Uani 1 1 d . . . . .
H1 H 0.974345 -0.067208 0.207363 0.056 Uiso 1 1 calc R U . . .
C2 C 0.9845(7) -0.0866(5) 0.0922(6) 0.044(2) Uani 1 1 d . . . . .
H2 H 1.047177 -0.111850 0.101209 0.061 Uiso 1 1 calc R U . . .
C3 C 0.9402(8) -0.0766(5) 0.0162(6) 0.047(2) Uani 1 1 d . . . . .
C4 C 0.8481(7) -0.0389(5) 0.0080(6) 0.048(2) Uani 1 1 d . . . . .
H4 H 0.814166 -0.030439 -0.043151 0.068 Uiso 1 1 calc R U . . .
C5 C 0.8051(7) -0.0136(4) 0.0722(6) 0.046(2) Uani 1 1 d . . . . .
C6 C 0.7096(7) 0.0248(4) 0.0684(5) 0.038(2) Uani 1 1 d . . . . .
C7 C 0.6578(8) 0.0504(5) -0.0014(6) 0.051(3) Uani 1 1 d . . . . .
H7 H 0.685546 0.042994 -0.049478 0.072 Uiso 1 1 calc R U . . .
C8 C 0.5662(8) 0.0866(5) -0.0014(6) 0.054(3) Uani 1 1 d . . . . .
C9 C 0.5275(8) 0.0940(5) 0.0696(7) 0.058(3) Uani 1 1 d . . . . .
H9 H 0.463158 0.116450 0.071402 0.081 Uiso 1 1 calc R U . . .
C10 C 0.5812(7) 0.0693(4) 0.1383(6) 0.044(2) Uani 1 1 d . . . . .
H10 H 0.553449 0.075457 0.186684 0.062 Uiso 1 1 calc R U . . .
C11 C 0.9852(8) -0.1070(5) -0.0534(6) 0.055(3) Uani 1 1 d . . . . .
H11A H 0.949726 -0.150931 -0.069422 0.077 Uiso 1 1 calc R U . . .
H11B H 1.058293 -0.116503 -0.038920 0.077 Uiso 1 1 calc R U . . .
H11C H 0.976732 -0.073471 -0.096998 0.077 Uiso 1 1 calc R U . . .
C12 C 0.5125(9) 0.1190(6) -0.0752(6) 0.070(3) Uani 1 1 d . . . . .
H12A H 0.449941 0.092399 -0.092260 0.098 Uiso 1 1 calc R U . . .
H12B H 0.558107 0.117799 -0.116621 0.098 Uiso 1 1 calc R U . . .
H12C H 0.494611 0.167802 -0.064779 0.098 Uiso 1 1 calc R U . . .
C13 C 0.7005(7) -0.1434(4) 0.2142(5) 0.038(2) Uani 1 1 d . . . . .
H13 H 0.754130 -0.147851 0.181727 0.054 Uiso 1 1 calc R U . . .
C14 C 0.6404(7) -0.2007(5) 0.2229(5) 0.044(2) Uani 1 1 d . . . . .
H14 H 0.653973 -0.243847 0.198293 0.061 Uiso 1 1 calc R U . . .
C15 C 0.5598(7) -0.1956(5) 0.2677(6) 0.049(3) Uani 1 1 d . . . . .
C16 C 0.5464(7) -0.1317(5) 0.3042(5) 0.042(2) Uani 1 1 d . . . . .
H16 H 0.493012 -0.126629 0.336841 0.059 Uiso 1 1 calc R U . . .
C17 C 0.6093(7) -0.0759(4) 0.2937(5) 0.036(2) Uani 1 1 d . . . . .
C18 C 0.6006(7) -0.0070(4) 0.3304(5) 0.036(2) Uani 1 1 d . . . . .
C19 C 0.5236(8) 0.0112(5) 0.3758(5) 0.049(2) Uani 1 1 d . . . . .
H19 H 0.472287 -0.022244 0.384128 0.068 Uiso 1 1 calc R U . . .
C20 C 0.5203(8) 0.0776(5) 0.4093(5) 0.048(2) Uani 1 1 d . . . . .
C21 C 0.6003(8) 0.1237(5) 0.3976(6) 0.052(3) Uani 1 1 d . . . . .
H21 H 0.603513 0.168807 0.421414 0.072 Uiso 1 1 calc R U . . .
C22 C 0.6742(8) 0.1035(5) 0.3515(5) 0.046(2) Uani 1 1 d . . . . .
H22 H 0.728086 0.135387 0.344552 0.065 Uiso 1 1 calc R U . . .
C23 C 0.4904(8) -0.2579(5) 0.2779(7) 0.066(3) Uani 1 1 d . . . . .
H23A H 0.518102 -0.299864 0.254777 0.093 Uiso 1 1 calc R U . . .
H23B H 0.421544 -0.248179 0.251614 0.093 Uiso 1 1 calc R U . . .
H23C H 0.486688 -0.265947 0.334028 0.093 Uiso 1 1 calc R U . . .
C24 C 0.4362(9) 0.0993(6) 0.4545(7) 0.073(3) Uani 1 1 d . . . . .
H24A H 0.385518 0.126549 0.420605 0.102 Uiso 1 1 calc R U . . .
H24B H 0.464086 0.128170 0.499284 0.102 Uiso 1 1 calc R U . . .
H24C H 0.403282 0.057442 0.473631 0.102 Uiso 1 1 calc R U . . .
C25 C 0.8983(6) -0.0671(4) 0.3702(5) 0.037(2) Uani 1 1 d . . . . .
H25 H 0.842951 -0.099478 0.368337 0.052 Uiso 1 1 calc R U . . .
C26 C 0.9848(7) -0.0795(5) 0.4210(5) 0.043(2) Uani 1 1 d . . . . .
H26 H 0.988851 -0.120653 0.452540 0.060 Uiso 1 1 calc R U . . .
C27 C 1.0663(7) -0.0330(4) 0.4272(5) 0.037(2) Uani 1 1 d . . . . .
C28 C 1.0541(7) 0.0271(4) 0.3806(5) 0.041(2) Uani 1 1 d . . . . .
H28 H 1.106711 0.061571 0.384095 0.057 Uiso 1 1 calc R U . . .
C29 C 0.9667(7) 0.0368(4) 0.3296(5) 0.037(2) Uani 1 1 d . . . . .
C30 C 0.9479(6) 0.0991(4) 0.2778(5) 0.037(2) Uani 1 1 d . . . . .
C31 C 1.0171(7) 0.1526(4) 0.2750(5) 0.044(2) Uani 1 1 d . . . . .
H31 H 1.081417 0.150231 0.306575 0.062 Uiso 1 1 calc R U . . .
C32 C 0.9943(7) 0.2104(5) 0.2266(6) 0.046(2) Uani 1 1 d . . . . .
C33 C 0.8972(7) 0.2120(5) 0.1839(6) 0.050(3) Uani 1 1 d . . . . .
H33 H 0.877242 0.251029 0.151175 0.070 Uiso 1 1 calc R U . . .
C34 C 0.8305(7) 0.1572(4) 0.1892(6) 0.047(3) Uani 1 1 d . . . . .
H34 H 0.764458 0.159509 0.160017 0.066 Uiso 1 1 calc R U . . .
C35 C 1.1653(7) -0.0473(5) 0.4782(5) 0.051(3) Uani 1 1 d . . . . .
H35A H 1.210417 -0.075512 0.448844 0.071 Uiso 1 1 calc R U . . .
H35B H 1.150983 -0.073145 0.525234 0.071 Uiso 1 1 calc R U . . .
H35C H 1.199037 -0.002749 0.493831 0.071 Uiso 1 1 calc R U . . .
C36 C 1.0694(8) 0.2688(5) 0.2207(6) 0.062(3) Uani 1 1 d . . . . .
H36A H 1.080336 0.275620 0.165594 0.087 Uiso 1 1 calc R U . . .
H36B H 1.134701 0.256918 0.251513 0.087 Uiso 1 1 calc R U . . .
H36C H 1.042330 0.312257 0.241144 0.087 Uiso 1 1 calc R U . . .
S1 S 1.2344(3) -0.11869(16) 0.2560(2) 0.0707(9) Uani 1 1 d . . . . .
O1 O 1.1285(5) -0.1155(4) 0.2712(5) 0.071(2) Uani 1 1 d . . . . .
O2 O 1.2506(8) -0.1503(5) 0.1828(6) 0.119(4) Uani 1 1 d . . . . .
O3 O 1.3039(6) -0.1386(4) 0.3238(5) 0.085(3) Uani 1 1 d . . . . .
F1 F 1.2669(5) 0.0104(4) 0.3075(4) 0.0806(19) Uani 1 1 d . . . . .
F2 F 1.3588(6) -0.0201(4) 0.2183(4) 0.088(2) Uani 1 1 d . . . . .
F3 F 1.1997(6) 0.0032(4) 0.1878(4) 0.099(2) Uani 1 1 d . . . . .
C37 C 1.2629(9) -0.0281(7) 0.2421(7) 0.068(3) Uani 1 1 d . . . . .
S2 S 0.8210(3) -0.27957(19) 0.03509(19) 0.0804(10) Uani 1 1 d D . . . .
O4A O 0.9230(15) -0.264(2) 0.0231(15) 0.076(2) Uani 0.5 1 d D U P A 1
O5A O 0.7909(11) -0.3509(7) -0.0061(9) 0.076(2) Uani 0.5 1 d D U P A 1
O6A O 0.7796(11) -0.2888(9) 0.1076(8) 0.076(2) Uani 0.5 1 d D U P A 1
O4B O 0.9186(15) -0.265(2) 0.0073(15) 0.076(2) Uani 0.5 1 d D U P A 2
O5B O 0.7997(12) -0.3409(8) 0.0679(10) 0.076(2) Uani 0.5 1 d D U P A 2
O6B O 0.8167(11) -0.2181(8) 0.0904(9) 0.076(2) Uani 0.5 1 d D U P A 2
C38 C 0.7321(8) -0.2390(6) -0.0317(7) 0.095(5) Uani 1 1 d D . . . .
F4A F 0.7274(10) -0.1669(6) 0.0047(11) 0.097(5) Uani 0.5 1 d D U P B 1
F5A F 0.6360(15) -0.247(3) -0.017(2) 0.054(7) Uani 0.5 1 d D U P B 1
F6A F 0.746(2) -0.2208(14) -0.1013(11) 0.108(8) Uani 0.5 1 d D U P B 1
F4B F 0.7384(12) -0.2956(10) -0.0931(10) 0.119(6) Uani 0.5 1 d D U P B 2
F5B F 0.7567(17) -0.1882(9) -0.0754(11) 0.075(6) Uani 0.5 1 d D U P B 2
F6B F 0.6320(15) -0.250(3) -0.039(2) 0.069(10) Uani 0.5 1 d D U P B 2
O7 O 0.6836(8) 0.2549(5) 0.0468(6) 0.117(3) Uani 1 1 d . U . . .
H7A H 0.686566 0.287855 0.087165 0.175 Uiso 1 1 d R U . . .
H7B H 0.734442 0.256511 0.009811 0.175 Uiso 1 1 d R U . . .
O8 O 0.8512(8) 0.2394(5) 0.4264(6) 0.135(4) Uani 1 1 d . U . . .
H8A H 0.819601 0.273357 0.392914 0.189 Uiso 1 1 d R U . . .
H8B H 0.921300 0.237943 0.442451 0.189 Uiso 1 1 d R U . . .

loop_
_atom_site_aniso_label
_atom_site_aniso_U_11
_atom_site_aniso_U_22
_atom_site_aniso_U_33
_atom_site_aniso_U_23
_atom_site_aniso_U_13
_atom_site_aniso_U_12
Ru1 0.0396(4) 0.0288(3) 0.0399(4) 0.0010(3) -0.0097(3) -0.0002(3)
N1 0.049(5) 0.035(4) 0.035(4) 0.007(3) -0.015(4) -0.004(3)
N2 0.037(4) 0.039(4) 0.048(5) -0.005(3) -0.007(4) 0.013(3)
N3 0.036(4) 0.034(4) 0.042(5) -0.005(3) -0.006(4) 0.000(3)
N4 0.057(5) 0.026(3) 0.030(4) -0.004(3) -0.008(4) 0.001(3)
N5 0.042(4) 0.032(4) 0.040(4) 0.002(3) 0.001(3) 0.008(3)
N6 0.045(5) 0.030(4) 0.043(5) -0.002(3) -0.010(4) 0.003(3)
C1 0.045(6) 0.041(5) 0.032(5) 0.007(4) -0.004(4) -0.010(4)
C2 0.040(5) 0.043(5) 0.048(6) 0.004(4) 0.002(5) 0.001(4)
C3 0.060(7) 0.039(5) 0.041(6) 0.002(4) -0.002(5) -0.014(5)
C4 0.052(6) 0.040(5) 0.050(6) -0.001(5) -0.009(5) -0.002(5)
C5 0.053(6) 0.031(4) 0.048(6) 0.010(4) -0.015(5) 0.002(4)
C6 0.043(5) 0.034(5) 0.034(5) -0.005(4) -0.013(4) -0.001(4)
C7 0.056(7) 0.049(6) 0.043(6) 0.007(4) -0.015(5) -0.001(5)
C8 0.068(7) 0.049(6) 0.040(6) -0.001(5) -0.020(6) 0.007(5)
C9 0.047(6) 0.046(6) 0.071(8) -0.002(5) -0.031(6) 0.013(5)
C10 0.048(6) 0.042(5) 0.041(6) 0.001(4) -0.001(5) 0.000(4)
C11 0.069(7) 0.047(6) 0.049(6) -0.005(5) 0.009(6) -0.002(5)
C12 0.073(8) 0.070(7) 0.060(8) 0.002(6) -0.024(6) 0.018(6)
C13 0.039(5) 0.042(5) 0.031(5) -0.005(4) -0.008(4) 0.004(4)
C14 0.044(6) 0.037(5) 0.047(6) -0.003(4) -0.012(5) -0.003(4)
C15 0.039(6) 0.045(5) 0.059(7) 0.005(5) -0.013(5) -0.003(4)
C16 0.038(5) 0.044(5) 0.043(6) 0.004(4) -0.001(4) 0.000(4)
C17 0.034(5) 0.039(5) 0.031(5) -0.004(4) -0.005(4) 0.005(4)
C18 0.039(5) 0.036(5) 0.030(5) 0.000(4) -0.006(4) 0.001(4)
C19 0.049(6) 0.050(5) 0.045(6) 0.002(5) -0.006(5) 0.003(5)
C20 0.050(6) 0.056(6) 0.037(6) -0.003(5) 0.004(5) 0.012(5)
C21 0.058(7) 0.042(5) 0.049(6) -0.009(4) -0.019(5) 0.016(5)
C22 0.058(6) 0.039(5) 0.037(6) -0.007(4) -0.014(5) 0.004(5)
C23 0.062(7) 0.048(6) 0.085(9) 0.002(6) -0.008(6) -0.016(5)
C24 0.080(9) 0.072(8) 0.066(8) -0.001(6) 0.005(7) 0.025(7)
C25 0.035(5) 0.037(5) 0.038(5) -0.002(4) -0.007(4) 0.001(4)
C26 0.048(6) 0.042(5) 0.034(5) 0.002(4) -0.005(4) 0.001(4)
C27 0.037(5) 0.046(5) 0.028(5) -0.005(4) 0.001(4) 0.011(4)
C28 0.044(6) 0.045(5) 0.030(5) -0.001(4) -0.004(4) -0.003(4)
C29 0.043(5) 0.037(4) 0.028(5) -0.001(4) -0.005(4) 0.002(4)
C30 0.029(5) 0.040(5) 0.039(5) 0.001(4) -0.007(4) 0.000(4)
C31 0.033(5) 0.045(5) 0.051(6) -0.001(4) -0.009(4) -0.010(4)
C32 0.049(6) 0.038(5) 0.051(6) 0.008(4) -0.001(5) -0.013(4)
C33 0.053(6) 0.041(5) 0.051(6) 0.012(4) -0.017(5) -0.004(4)
C34 0.046(6) 0.035(5) 0.056(7) 0.004(4) -0.015(5) 0.004(4)
C35 0.046(6) 0.054(6) 0.047(6) 0.005(5) -0.013(5) 0.009(5)
C36 0.063(7) 0.039(5) 0.078(8) 0.011(5) -0.015(6) -0.020(5)
S1 0.0616(19) 0.0742(19) 0.073(2) -0.0011(16) -0.0073(16) 0.0013(16)
O1 0.041(4) 0.086(5) 0.083(6) 0.012(4) -0.009(4) 0.003(4)
O2 0.134(9) 0.120(8) 0.108(8) -0.052(7) 0.032(7) -0.011(7)
O3 0.048(5) 0.100(6) 0.100(7) 0.020(5) -0.018(4) 0.016(4)
F1 0.082(5) 0.085(5) 0.074(5) -0.013(4) 0.007(4) -0.004(4)
F2 0.077(5) 0.106(5) 0.080(5) -0.001(4) 0.005(4) -0.013(4)
F3 0.091(5) 0.116(6) 0.083(5) 0.044(4) -0.021(4) -0.002(4)
C37 0.039(6) 0.098(9) 0.065(8) 0.011(7) -0.005(6) -0.003(6)
S2 0.088(3) 0.091(2) 0.063(2) 0.0233(17) 0.0143(18) 0.044(2)
O4A 0.066(4) 0.085(4) 0.074(5) 0.004(5) -0.002(4) 0.004(3)
O5A 0.066(4) 0.085(4) 0.074(5) 0.004(5) -0.002(4) 0.004(3)
O6A 0.066(4) 0.085(4) 0.074(5) 0.004(5) -0.002(4) 0.004(3)
O4B 0.066(4) 0.085(4) 0.074(5) 0.004(5) -0.002(4) 0.004(3)
O5B 0.066(4) 0.085(4) 0.074(5) 0.004(5) -0.002(4) 0.004(3)
O6B 0.066(4) 0.085(4) 0.074(5) 0.004(5) -0.002(4) 0.004(3)
C38 0.090(11) 0.083(10) 0.103(12) 0.048(9) -0.030(10) -0.032(8)
F4A 0.065(9) 0.043(7) 0.177(16) 0.001(8) -0.020(9) -0.004(6)
F5A 0.060(12) 0.057(10) 0.041(15) 0.003(11) -0.014(7) -0.009(8)
F6A 0.104(14) 0.128(18) 0.088(14) 0.015(13) -0.012(12) -0.003(15)
F4B 0.085(11) 0.155(15) 0.105(12) -0.065(11) -0.039(9) 0.029(10)
F5B 0.078(11) 0.086(12) 0.059(10) 0.033(9) -0.003(9) -0.013(10)
F6B 0.078(15) 0.061(14) 0.07(2) 0.017(16) -0.003(10) 0.011(10)
O7 0.145(7) 0.088(6) 0.107(6) 0.008(5) -0.027(6) 0.001(5)
O8 0.142(7) 0.107(6) 0.143(7) 0.035(6) -0.036(6) -0.031(6)

loop_
_atom_type_symbol
_atom_type_description
_atom_type_scat_dispersion_real
_atom_type_scat_dispersion_imag
_atom_type_scat_source
C C 0.0181 0.0091 'International Tables Vol C Tables 4.2.6.8 and 6.1.1.4'
H H 0.0000 0.0000 'International Tables Vol C Tables 4.2.6.8 and 6.1.1.4'
N N 0.0311 0.0180 'International Tables Vol C Tables 4.2.6.8 and 6.1.1.4'
O O 0.0492 0.0322 'International Tables Vol C Tables 4.2.6.8 and 6.1.1.4'
F F 0.0727 0.0534 'International Tables Vol C Tables 4.2.6.8 and 6.1.1.4'
S S 0.3331 0.5567 'International Tables Vol C Tables 4.2.6.8 and 6.1.1.4'
Ru Ru 0.0552 3.2960 'International Tables Vol C Tables 4.2.6.8 and 6.1.1.4'

loop_
_geom_angle_atom_site_label_1
_geom_angle_atom_site_label_2
_geom_angle_atom_site_label_3
_geom_angle
_geom_angle_site_symmetry_1
_geom_angle_site_symmetry_3
_geom_angle_publ_flag
N3 Ru1 N5 97.7(3) . . ?
N3 Ru1 N6 174.8(3) . . ?
N5 Ru1 N6 78.7(3) . . ?
N3 Ru1 N4 77.9(3) . . ?
N5 Ru1 N4 92.8(3) . . ?
N6 Ru1 N4 98.3(3) . . ?
N3 Ru1 N1 96.8(3) . . ?
N5 Ru1 N1 94.1(3) . . ?
N6 Ru1 N1 87.4(3) . . ?
N4 Ru1 N1 171.7(3) . . ?
N3 Ru1 N2 90.5(3) . . ?
N5 Ru1 N2 169.4(3) . . ?
N6 Ru1 N2 93.5(3) . . ?
N4 Ru1 N2 95.3(3) . . ?
N1 Ru1 N2 78.3(3) . . ?
C1 N1 C5 118.1(8) . . ?
C1 N1 Ru1 125.8(6) . . ?
C5 N1 Ru1 116.0(6) . . ?
C10 N2 C6 119.4(8) . . ?
C10 N2 Ru1 125.5(6) . . ?
C6 N2 Ru1 114.8(5) . . ?
C17 N3 C13 116.1(7) . . ?
C17 N3 Ru1 117.3(5) . . ?
C13 N3 Ru1 126.5(6) . . ?
C22 N4 C18 118.2(8) . . ?
C22 N4 Ru1 126.0(7) . . ?
C18 N4 Ru1 115.8(5) . . ?
C25 N5 C29 117.7(7) . . ?
C25 N5 Ru1 126.0(6) . . ?
C29 N5 Ru1 116.2(5) . . ?
C34 N6 C30 118.0(7) . . ?
C34 N6 Ru1 126.6(6) . . ?
C30 N6 Ru1 115.2(5) . . ?
N1 C1 C2 121.6(8) . . ?
N1 C1 H1 119.2 . . ?
C2 C1 H1 119.2 . . ?
C3 C2 C1 121.7(9) . . ?
C3 C2 H2 119.1 . . ?
C1 C2 H2 119.1 . . ?
C2 C3 C4 115.5(9) . . ?
C2 C3 C11 122.3(9) . . ?
C4 C3 C11 122.1(9) . . ?
C5 C4 C3 121.8(9) . . ?
C5 C4 H4 119.1 . . ?
C3 C4 H4 119.1 . . ?
N1 C5 C4 120.9(9) . . ?
N1 C5 C6 114.1(9) . . ?
C4 C5 C6 124.9(8) . . ?
N2 C6 C7 120.4(9) . . ?
N2 C6 C5 116.2(7) . . ?
C7 C6 C5 123.4(9) . . ?
C8 C7 C6 120.8(10) . . ?
C8 C7 H7 119.6 . . ?
C6 C7 H7 119.6 . . ?
C9 C8 C7 117.3(9) . . ?
C9 C8 C12 121.0(10) . . ?
C7 C8 C12 121.7(10) . . ?
C8 C9 C10 120.9(10) . . ?
C8 C9 H9 119.6 . . ?
C10 C9 H9 119.6 . . ?
N2 C10 C9 121.1(9) . . ?
N2 C10 H10 119.5 . . ?
C9 C10 H10 119.5 . . ?
C3 C11 H11A 109.5 . . ?
C3 C11 H11B 109.5 . . ?
H11A C11 H11B 109.5 . . ?
C3 C11 H11C 109.5 . . ?
H11A C11 H11C 109.5 . . ?
H11B C11 H11C 109.5 . . ?
C8 C12 H12A 109.5 . . ?
C8 C12 H12B 109.5 . . ?
H12A C12 H12B 109.5 . . ?
C8 C12 H12C 109.5 . . ?
H12A C12 H12C 109.5 . . ?
H12B C12 H12C 109.5 . . ?
N3 C13 C14 123.8(9) . . ?
N3 C13 H13 118.1 . . ?
C14 C13 H13 118.1 . . ?
C13 C14 C15 119.7(9) . . ?
C13 C14 H14 120.1 . . ?
C15 C14 H14 120.1 . . ?
C14 C15 C16 117.2(9) . . ?
C14 C15 C23 121.3(9) . . ?
C16 C15 C23 121.5(10) . . ?
C17 C16 C15 120.6(9) . . ?
C17 C16 H16 119.7 . . ?
C15 C16 H16 119.7 . . ?
N3 C17 C16 122.5(8) . . ?
N3 C17 C18 113.5(7) . . ?
C16 C17 C18 124.0(9) . . ?
N4 C18 C19 120.8(8) . . ?
N4 C18 C17 115.0(8) . . ?
C19 C18 C17 124.2(8) . . ?
C18 C19 C20 121.2(9) . . ?
C18 C19 H19 119.4 . . ?
C20 C19 H19 119.4 . . ?
C19 C20 C21 116.8(9) . . ?
C19 C20 C24 122.1(10) . . ?
C21 C20 C24 121.2(9) . . ?
C22 C21 C20 119.8(9) . . ?
C22 C21 H21 120.1 . . ?
C20 C21 H21 120.1 . . ?
N4 C22 C21 123.0(9) . . ?
N4 C22 H22 118.5 . . ?
C21 C22 H22 118.5 . . ?
C15 C23 H23A 109.5 . . ?
C15 C23 H23B 109.5 . . ?
H23A C23 H23B 109.5 . . ?
C15 C23 H23C 109.5 . . ?
H23A C23 H23C 109.5 . . ?
H23B C23 H23C 109.5 . . ?
C20 C24 H24A 109.5 . . ?
C20 C24 H24B 109.5 . . ?
H24A C24 H24B 109.5 . . ?
C20 C24 H24C 109.5 . . ?
H24A C24 H24C 109.5 . . ?
H24B C24 H24C 109.5 . . ?
N5 C25 C26 122.0(8) . . ?
N5 C25 H25 119.0 . . ?
C26 C25 H25 119.0 . . ?
C25 C26 C27 121.1(8) . . ?
C25 C26 H26 119.5 . . ?
C27 C26 H26 119.5 . . ?
C26 C27 C28 116.4(8) . . ?
C26 C27 C35 122.5(8) . . ?
C28 C27 C35 121.1(8) . . ?
C29 C28 C27 120.5(8) . . ?
C29 C28 H28 119.7 . . ?
C27 C28 H28 119.7 . . ?
N5 C29 C28 122.2(8) . . ?
N5 C29 C30 114.0(7) . . ?
C28 C29 C30 123.8(8) . . ?
N6 C30 C31 121.6(8) . . ?
N6 C30 C29 114.9(7) . . ?
C31 C30 C29 123.4(7) . . ?
C30 C31 C32 120.9(8) . . ?
C30 C31 H31 119.6 . . ?
C32 C31 H31 119.6 . . ?
C31 C32 C33 116.7(8) . . ?
C31 C32 C36 122.0(8) . . ?
C33 C32 C36 121.2(8) . . ?
C34 C33 C32 120.1(8) . . ?
C34 C33 H33 119.9 . . ?
C32 C33 H33 119.9 . . ?
N6 C34 C33 122.6(8) . . ?
N6 C34 H34 118.7 . . ?
C33 C34 H34 118.7 . . ?
C27 C35 H35A 109.5 . . ?
C27 C35 H35B 109.5 . . ?
H35A C35 H35B 109.5 . . ?
C27 C35 H35C 109.5 . . ?
H35A C35 H35C 109.5 . . ?
H35B C35 H35C 109.5 . . ?
C32 C36 H36A 109.5 . . ?
C32 C36 H36B 109.5 . . ?
H36A C36 H36B 109.5 . . ?
C32 C36 H36C 109.5 . . ?
H36A C36 H36C 109.5 . . ?
H36B C36 H36C 109.5 . . ?
O2 S1 O3 116.9(6) . . ?
O2 S1 O1 114.8(6) . . ?
O3 S1 O1 113.4(5) . . ?
O2 S1 C37 103.6(6) . . ?
O3 S1 C37 103.8(5) . . ?
O1 S1 C37 101.8(5) . . ?
F3 C37 F1 107.8(11) . . ?
F3 C37 F2 105.3(10) . . ?
F1 C37 F2 103.8(9) . . ?
F3 C37 S1 114.0(8) . . ?
F1 C37 S1 114.0(9) . . ?
F2 C37 S1 111.1(9) . . ?
O4A S2 O6A 128.2(13) . . ?
O5B S2 O4B 122.9(18) . . ?
O5B S2 O6B 112.7(10) . . ?
O4B S2 O6B 99.0(18) . . ?
O4A S2 O5A 107.9(19) . . ?
O6A S2 O5A 100.7(9) . . ?
O5B S2 C38 120.8(8) . . ?
O4A S2 C38 113.2(14) . . ?
O6A S2 C38 109.7(8) . . ?
O4B S2 C38 104.6(14) . . ?
O6B S2 C38 89.9(7) . . ?
O5A S2 C38 88.4(7) . . ?
F5B C38 F6B 112(3) . . ?
F6A C38 F5A 117(2) . . ?
F6A C38 F4A 99.0(14) . . ?
F5A C38 F4A 87(2) . . ?
F5B C38 F4B 95.4(15) . . ?
F6B C38 F4B 88(2) . . ?
F6A C38 S2 125.5(16) . . ?
F5B C38 S2 121.8(12) . . ?
F6B C38 S2 126(2) . . ?
F5A C38 S2 114(2) . . ?
F4A C38 S2 100.8(8) . . ?
F4B C38 S2 93.2(8) . . ?
H7A O7 H7B 119.4 . . ?
H8A O8 H8B 124.0 . . ?

loop_
_geom_bond_atom_site_label_1
_geom_bond_atom_site_label_2
_geom_bond_distance
_geom_bond_site_symmetry_2
_geom_bond_publ_flag
Ru1 N3 2.047(7) . ?
Ru1 N5 2.055(7) . ?
Ru1 N6 2.057(7) . ?
Ru1 N4 2.057(8) . ?
Ru1 N1 2.061(8) . ?
Ru1 N2 2.066(7) . ?
N1 C1 1.348(11) . ?
N1 C5 1.365(10) . ?
N2 C10 1.351(11) . ?
N2 C6 1.357(11) . ?
N3 C17 1.356(11) . ?
N3 C13 1.362(10) . ?
N4 C22 1.346(10) . ?
N4 C18 1.362(11) . ?
N5 C25 1.350(10) . ?
N5 C29 1.351(10) . ?
N6 C34 1.343(10) . ?
N6 C30 1.360(10) . ?
C1 C2 1.387(12) . ?
C1 H1 0.9500 . ?
C2 C3 1.377(12) . ?
C2 H2 0.9500 . ?
C3 C4 1.399(13) . ?
C3 C11 1.506(13) . ?
C4 C5 1.379(13) . ?
C4 H4 0.9500 . ?
C5 C6 1.446(12) . ?
C6 C7 1.393(11) . ?
C7 C8 1.385(13) . ?
C7 H7 0.9500 . ?
C8 C9 1.380(14) . ?
C8 C12 1.507(12) . ?
C9 C10 1.383(12) . ?
C9 H9 0.9500 . ?
C10 H10 0.9500 . ?
C11 H11A 0.9800 . ?
C11 H11B 0.9800 . ?
C11 H11C 0.9800 . ?
C12 H12A 0.9800 . ?
C12 H12B 0.9800 . ?
C12 H12C 0.9800 . ?
C13 C14 1.363(12) . ?
C13 H13 0.9500 . ?
C14 C15 1.381(13) . ?
C14 H14 0.9500 . ?
C15 C16 1.389(13) . ?
C15 C23 1.518(13) . ?
C16 C17 1.370(12) . ?
C16 H16 0.9500 . ?
C17 C18 1.465(11) . ?
C18 C19 1.389(12) . ?
C19 C20 1.389(12) . ?
C19 H19 0.9500 . ?
C20 C21 1.401(13) . ?
C20 C24 1.479(14) . ?
C21 C22 1.375(13) . ?
C21 H21 0.9500 . ?
C22 H22 0.9500 . ?
C23 H23A 0.9800 . ?
C23 H23B 0.9800 . ?
C23 H23C 0.9800 . ?
C24 H24A 0.9800 . ?
C24 H24B 0.9800 . ?
C24 H24C 0.9800 . ?
C25 C26 1.369(11) . ?
C25 H25 0.9500 . ?
C26 C27 1.383(12) . ?
C26 H26 0.9500 . ?
C27 C28 1.393(11) . ?
C27 C35 1.506(11) . ?
C28 C29 1.372(11) . ?
C28 H28 0.9500 . ?
C29 C30 1.484(11) . ?
C30 C31 1.369(11) . ?
C31 C32 1.390(12) . ?
C31 H31 0.9500 . ?
C32 C33 1.394(12) . ?
C32 C36 1.496(12) . ?
C33 C34 1.372(12) . ?
C33 H33 0.9500 . ?
C34 H34 0.9500 . ?
C35 H35A 0.9800 . ?
C35 H35B 0.9800 . ?
C35 H35C 0.9800 . ?
C36 H36A 0.9800 . ?
C36 H36B 0.9800 . ?
C36 H36C 0.9800 . ?
S1 O2 1.428(9) . ?
S1 O3 1.442(7) . ?
S1 O1 1.445(7) . ?
S1 C37 1.786(13) . ?
F1 C37 1.335(13) . ?
F2 C37 1.375(12) . ?
F3 C37 1.317(12) . ?
S2 O5B 1.340(13) . ?
S2 O4A 1.407(16) . ?
S2 O6A 1.423(13) . ?
S2 O4B 1.445(16) . ?
S2 O6B 1.511(13) . ?
S2 O5A 1.561(13) . ?
S2 C38 1.721(8) . ?
C38 F6A 1.275(16) . ?
C38 F5B 1.287(15) . ?
C38 F6B 1.321(18) . ?
C38 F5A 1.322(18) . ?
C38 F4A 1.512(14) . ?
C38 F4B 1.515(14) . ?
O7 H7A 0.9310 . ?
O7 H7B 0.9723 . ?
O8 H8A 0.9296 . ?
O8 H8B 0.9298 . ?

loop_
_geom_hbond_atom_site_label_D
_geom_hbond_atom_site_label_H
_geom_hbond_atom_site_label_A
_geom_hbond_distance_DH
_geom_hbond_distance_HA
_geom_hbond_distance_DA
_geom_hbond_angle_DHA
_geom_hbond_site_symmetry_A
_geom_hbond_publ_flag
C1 H1 N5 0.95 2.61 3.156(12) 116.7 . yes
C1 H1 O1 0.95 2.37 3.158(11) 139.9 . yes
C4 H4 F3 0.95 2.52 3.410(12) 156.4 3_755 yes
C10 H10 N4 0.95 2.65 3.189(11) 116.5 . yes
C13 H13 O6B^b 0.95 2.28 3.097(17) 143.4 . yes
C14 H14 O6A^a 0.95 2.54 3.301(18) 136.9 . yes
C16 H16 O3 0.95 2.48 3.241(12) 137.5 1_455 yes
C25 H25 O5A^a 0.95 2.51 3.099(18) 119.8 4_556 yes
C25 H25 F4B^b 0.95 2.55 3.453(17) 158.5 4_556 yes
C26 H26 O4B^b 0.95 2.58 3.47(4) 154.6 4_556 yes
C28 H28 O5B^b 0.95 2.32 3.222(17) 157.8 2_755 yes
C31 H31 O6A^a 0.95 2.49 3.343(17) 148.8 2_755 yes
C31 H31 O5B^b 0.95 2.51 3.398(18) 155.2 2_755 yes
C34 H34 N2 0.95 2.64 3.153(11) 114.1 . yes
O7 H7A O3 0.93 2.06 2.995(13) 178.8 2_755 yes
O7 H7B O8 0.97 2.21 3.186(17) 179.5 4_565 yes
O8 H8A O2 0.93 2.09 3.020(14) 179.7 2_755 yes
O8 H8B O4A^a 0.93 2.06 2.99(2) 179.3 2_755 yes
O8 H8B O4B^b 0.93 2.18 3.10(2) 173.9 2_755 yes

loop_
_geom_torsion_atom_site_label_1
_geom_torsion_atom_site_label_2
_geom_torsion_atom_site_label_3
_geom_torsion_atom_site_label_4
_geom_torsion
_geom_torsion_site_symmetry_1
_geom_torsion_site_symmetry_2
_geom_torsion_site_symmetry_3
_geom_torsion_site_symmetry_4
_geom_torsion_publ_flag
C5 N1 C1 C2 -5.3(12) . . . . ?
Ru1 N1 C1 C2 176.7(6) . . . . ?
N1 C1 C2 C3 2.6(13) . . . . ?
C1 C2 C3 C4 0.1(13) . . . . ?
C1 C2 C3 C11 -177.2(8) . . . . ?
C2 C3 C4 C5 0.0(13) . . . . ?
C11 C3 C4 C5 177.3(9) . . . . ?
C1 N1 C5 C4 5.4(12) . . . . ?
Ru1 N1 C5 C4 -176.4(7) . . . . ?
C1 N1 C5 C6 -178.0(7) . . . . ?
Ru1 N1 C5 C6 0.1(9) . . . . ?
C3 C4 C5 N1 -2.9(14) . . . . ?
C3 C4 C5 C6 -179.0(8) . . . . ?
C10 N2 C6 C7 4.1(12) . . . . ?
Ru1 N2 C6 C7 -170.3(6) . . . . ?
C10 N2 C6 C5 -177.1(8) . . . . ?
Ru1 N2 C6 C5 8.5(9) . . . . ?
N1 C5 C6 N2 -5.7(11) . . . . ?
C4 C5 C6 N2 170.7(8) . . . . ?
N1 C5 C6 C7 173.1(8) . . . . ?
C4 C5 C6 C7 -10.6(14) . . . . ?
N2 C6 C7 C8 -1.6(13) . . . . ?
C5 C6 C7 C8 179.7(9) . . . . ?
C6 C7 C8 C9 -2.0(14) . . . . ?
C6 C7 C8 C12 175.8(9) . . . . ?
C7 C8 C9 C10 3.1(14) . . . . ?
C12 C8 C9 C10 -174.6(9) . . . . ?
C6 N2 C10 C9 -2.9(13) . . . . ?
Ru1 N2 C10 C9 170.8(7) . . . . ?
C8 C9 C10 N2 -0.7(14) . . . . ?
C17 N3 C13 C14 -1.4(12) . . . . ?
Ru1 N3 C13 C14 -177.4(6) . . . . ?
N3 C13 C14 C15 1.9(13) . . . . ?
C13 C14 C15 C16 -2.1(13) . . . . ?
C13 C14 C15 C23 179.2(8) . . . . ?
C14 C15 C16 C17 1.9(13) . . . . ?
C23 C15 C16 C17 -179.4(8) . . . . ?
C13 N3 C17 C16 1.2(11) . . . . ?
Ru1 N3 C17 C16 177.5(6) . . . . ?
C13 N3 C17 C18 179.5(7) . . . . ?
Ru1 N3 C17 C18 -4.1(9) . . . . ?
C15 C16 C17 N3 -1.5(13) . . . . ?
C15 C16 C17 C18 -179.6(8) . . . . ?
C22 N4 C18 C19 5.2(12) . . . . ?
Ru1 N4 C18 C19 -172.4(6) . . . . ?
C22 N4 C18 C17 -176.0(7) . . . . ?
Ru1 N4 C18 C17 6.4(9) . . . . ?
N3 C17 C18 N4 -1.5(10) . . . . ?
C16 C17 C18 N4 176.8(8) . . . . ?
N3 C17 C18 C19 177.2(8) . . . . ?
C16 C17 C18 C19 -4.5(13) . . . . ?
N4 C18 C19 C20 -1.7(13) . . . . ?
C17 C18 C19 C20 179.6(8) . . . . ?
C18 C19 C20 C21 -2.5(13) . . . . ?
C18 C19 C20 C24 176.9(9) . . . . ?
C19 C20 C21 C22 3.2(13) . . . . ?
C24 C20 C21 C22 -176.3(9) . . . . ?
C18 N4 C22 C21 -4.6(12) . . . . ?
Ru1 N4 C22 C21 172.7(6) . . . . ?
C20 C21 C22 N4 0.4(14) . . . . ?
C29 N5 C25 C26 -3.7(12) . . . . ?
Ru1 N5 C25 C26 173.5(7) . . . . ?
N5 C25 C26 C27 1.7(14) . . . . ?
C25 C26 C27 C28 1.4(13) . . . . ?
C25 C26 C27 C35 -175.6(9) . . . . ?
C26 C27 C28 C29 -2.4(13) . . . . ?
C35 C27 C28 C29 174.6(9) . . . . ?
C25 N5 C29 C28 2.6(13) . . . . ?
Ru1 N5 C29 C28 -174.8(7) . . . . ?
C25 N5 C29 C30 -177.1(7) . . . . ?
Ru1 N5 C29 C30 5.5(10) . . . . ?
C27 C28 C29 N5 0.4(14) . . . . ?
C27 C28 C29 C30 -179.9(8) . . . . ?
C34 N6 C30 C31 -2.3(13) . . . . ?
Ru1 N6 C30 C31 172.4(7) . . . . ?
C34 N6 C30 C29 176.2(8) . . . . ?
Ru1 N6 C30 C29 -9.0(10) . . . . ?
N5 C29 C30 N6 2.4(11) . . . . ?
C28 C29 C30 N6 -177.4(8) . . . . ?
N5 C29 C30 C31 -179.1(8) . . . . ?
C28 C29 C30 C31 1.1(14) . . . . ?
N6 C30 C31 C32 -0.2(14) . . . . ?
C29 C30 C31 C32 -178.6(9) . . . . ?
C30 C31 C32 C33 2.3(14) . . . . ?
C30 C31 C32 C36 -178.4(10) . . . . ?
C31 C32 C33 C34 -1.9(15) . . . . ?
C36 C32 C33 C34 178.8(10) . . . . ?
C30 N6 C34 C33 2.7(14) . . . . ?
Ru1 N6 C34 C33 -171.3(7) . . . . ?
C32 C33 C34 N6 -0.6(16) . . . . ?
O2 S1 C37 F3 64.7(11) . . . . ?
O3 S1 C37 F3 -172.8(9) . . . . ?
O1 S1 C37 F3 -54.7(11) . . . . ?
O2 S1 C37 F1 -171.0(8) . . . . ?
O3 S1 C37 F1 -48.4(9) . . . . ?
O1 S1 C37 F1 69.6(9) . . . . ?
O2 S1 C37 F2 -54.1(10) . . . . ?
O3 S1 C37 F2 68.5(9) . . . . ?
O1 S1 C37 F2 -173.5(8) . . . . ?
O4A S2 C38 F6A 27(3) . . . . ?
O6A S2 C38 F6A 177.2(18) . . . . ?
O5A S2 C38 F6A -82.0(18) . . . . ?
O5B S2 C38 F5B -166.0(17) . . . . ?
O4B S2 C38 F5B -22(2) . . . . ?
O6B S2 C38 F5B 77.3(17) . . . . ?
O5B S2 C38 F6B 22(3) . . . . ?
O4B S2 C38 F6B 166(3) . . . . ?
O6B S2 C38 F6B -95(3) . . . . ?
O4A S2 C38 F5A -174(3) . . . . ?
O6A S2 C38 F5A -24(3) . . . . ?
O5A S2 C38 F5A 77(3) . . . . ?
O4A S2 C38 F4A -83(2) . . . . ?
O6A S2 C38 F4A 67.7(12) . . . . ?
O5A S2 C38 F4A 168.5(10) . . . . ?
O5B S2 C38 F4B -67.7(14) . . . . ?
O4B S2 C38 F4B 76(2) . . . . ?
O6B S2 C38 F4B 175.6(11) . . . . ?
